data_4100663
_journal_name_full 'Journal of the American Chemical Society'
_journal_paper_doi 10.1021/ja043470s
_journal_year 2005
_chemical_formula_sum 'C18 H36 N2 O3'
_chemical_formula_weight 328.49
_space_group_IT_number 4
_symmetry_cell_setting monoclinic
_symmetry_space_group_name_Hall 'P 2yb'
_symmetry_space_group_name_H-M 'P 1 21 1'
_cell_angle_alpha 90.00
_cell_angle_beta 94.260(3)
_cell_angle_gamma 90.00
_cell_formula_units_Z 4
_cell_length_a 9.6257(8)
_cell_length_b 19.4236(14)
_cell_length_c 11.1331(8)
_cell_measurement_temperature 173(2)
_cell_volume 2075.8(3)
_diffrn_ambient_temperature 173(2)
_exptl_crystal_density_diffrn 1.051
_cod_depositor_comments
;
The following automatic conversions were performed:
'_symmetry_cell_setting' value 'Monoclinic' changed to 'monoclinic'
according to '/home/saulius/struct/CIF-dictionaries/cif_core.dic'
dictionary named 'cif_core.dic' version 2.4.1 from 2010-06-29.

Automatic conversion script
Id: cif_fix_enum 1527 2010-12-29 10:47:43Z saulius 
;
_cod_original_sg_symbol_H-M 'P 21'
_cod_database_code 4100663

loop_
_symmetry_equiv_pos_as_xyz
'x, y, z'
'-x, y+1/2, -z'

loop_
_atom_site_label
_atom_site_type_symbol
_atom_site_fract_x
_atom_site_fract_y
_atom_site_fract_z
_atom_site_U_iso_or_equiv
_atom_site_adp_type
_atom_site_occupancy
_atom_site_symmetry_multiplicity
_atom_site_calc_flag
_atom_site_refinement_flags
_atom_site_disorder_assembly
_atom_site_disorder_group
O1 O 0.5361(3) 0.86207(13) -0.4581(2) 0.0588(7) Uani 1 1 d . . .
O2 O 0.7895(2) 0.83624(12) 0.1065(2) 0.0463(5) Uani 1 1 d . . .
O3 O 0.7981(3) 0.76258(12) -0.0506(2) 0.0506(6) Uani 1 1 d . . .
N1 N 0.6408(3) 0.84808(15) -0.0501(2) 0.0452(6) Uani 1 1 d . . .
H1N H 0.621(4) 0.885(2) -0.016(3) 0.038(8) Uiso 1 1 d . . .
N2 N 0.6719(3) 0.77061(14) -0.4178(2) 0.0440(6) Uani 1 1 d . . .
C1 C 0.6227(4) 0.83248(16) -0.3884(3) 0.0452(7) Uani 1 1 d . . .
C2 C 0.6680(3) 0.86339(15) -0.2675(3) 0.0420(7) Uani 1 1 d . . .
H2 H 0.771(4) 0.8511(18) -0.245(3) 0.038(8) Uiso 1 1 d . . .
C3 C 0.5792(3) 0.83321(17) -0.1706(3) 0.0435(7) Uani 1 1 d . . .
H3 H 0.581(4) 0.780(2) -0.181(4) 0.048(9) Uiso 1 1 d . . .
C4 C 0.7480(3) 0.81150(15) -0.0032(3) 0.0393(6) Uani 1 1 d . . .
C5 C 0.9122(4) 0.80675(18) 0.1731(3) 0.0518(8) Uani 1 1 d . . .
C6 C 1.0379(4) 0.8149(3) 0.1046(5) 0.0791(13) Uani 1 1 d . . .
H6A H 1.0516 0.8637 0.0869 0.095 Uiso 1 1 calc R . .
H6B H 1.0253 0.7890 0.0290 0.095 Uiso 1 1 calc R . .
H6C H 1.1196 0.7972 0.1528 0.095 Uiso 1 1 calc R . .
C7 C 0.8875(5) 0.7324(2) 0.2027(4) 0.0688(11) Uani 1 1 d . . .
H7A H 0.8819 0.7051 0.1284 0.083 Uiso 1 1 calc R . .
H7B H 0.7999 0.7281 0.2417 0.083 Uiso 1 1 calc R . .
H7C H 0.9645 0.7155 0.2573 0.083 Uiso 1 1 calc R . .
C8 C 0.9205(6) 0.8503(2) 0.2869(4) 0.0752(13) Uani 1 1 d . . .
H8A H 0.9364 0.8985 0.2660 0.090 Uiso 1 1 calc R . .
H8B H 0.9976 0.8340 0.3421 0.090 Uiso 1 1 calc R . .
H8C H 0.8329 0.8464 0.3260 0.090 Uiso 1 1 calc R . .
C9 C 0.6605(5) 0.94162(17) -0.2718(4) 0.0604(9) Uani 1 1 d . . .
H9A H 0.7179 0.9587 -0.3345 0.072 Uiso 1 1 calc R . .
H9B H 0.6952 0.9605 -0.1936 0.072 Uiso 1 1 calc R . .
H9C H 0.5637 0.9560 -0.2900 0.072 Uiso 1 1 calc R . .
C10 C 0.4305(4) 0.8597(3) -0.1817(4) 0.0636(10) Uani 1 1 d . . .
H10B H 0.389(4) 0.851(2) -0.272(4) 0.057(11) Uiso 1 1 d . . .
H10A H 0.380(5) 0.839(3) -0.138(5) 0.061(13) Uiso 1 1 d . . .
H10C H 0.433(4) 0.918(2) -0.171(4) 0.061(11) Uiso 1 1 d . . .
C11 C 0.7801(4) 0.7329(2) -0.3473(3) 0.0509(8) Uani 1 1 d . . .
H11B H 0.767(3) 0.689(2) -0.354(3) 0.033(8) Uiso 1 1 d . . .
H11A H 0.768(4) 0.740(2) -0.269(4) 0.048(10) Uiso 1 1 d . . .
C12 C 0.9247(5) 0.7519(4) -0.3810(4) 0.0909(17) Uani 1 1 d . . .
H12A H 0.9384 0.8022 -0.3713 0.109 Uiso 1 1 calc R . .
H12B H 0.9335 0.7404 -0.4667 0.109 Uiso 1 1 calc R . .
C13 C 1.0368(7) 0.7142(5) -0.3037(7) 0.120(3) Uani 1 1 d . . .
H13A H 1.1220 0.7429 -0.3026 0.144 Uiso 1 1 calc R . .
H13B H 1.0071 0.7141 -0.2204 0.144 Uiso 1 1 calc R . .
C14 C 1.0730(10) 0.6528(5) -0.3269(9) 0.136(3) Uani 1 1 d . . .
H14A H 1.1451 0.6375 -0.2660 0.163 Uiso 1 1 calc R . .
H14B H 1.1097 0.6513 -0.4066 0.163 Uiso 1 1 calc R . .
H14C H 0.9919 0.6223 -0.3260 0.163 Uiso 1 1 calc R . .
C15 C 0.6200(4) 0.7391(2) -0.5310(3) 0.0548(8) Uani 1 1 d . . .
H15B H 0.597(4) 0.779(2) -0.580(4) 0.047(9) Uiso 1 1 d . . .
H15A H 0.692(6) 0.710(3) -0.551(5) 0.089(15) Uiso 1 1 d . . .
C16 C 0.4954(7) 0.6952(3) -0.5189(5) 0.0911(16) Uani 1 1 d . . .
H16A H 0.5216 0.6563 -0.4645 0.109 Uiso 1 1 calc R . .
H16B H 0.4236 0.7226 -0.4812 0.109 Uiso 1 1 calc R . .
C17 C 0.4351(9) 0.6677(4) -0.6341(7) 0.119(2) Uani 1 1 d . . .
H17A H 0.4248 0.7065 -0.6918 0.143 Uiso 1 1 calc R . .
H17B H 0.5037 0.6355 -0.6651 0.143 Uiso 1 1 calc R . .
C18 C 0.3046(13) 0.6329(7) -0.6364(11) 0.167(4) Uani 1 1 d . . .
H18A H 0.2775 0.6176 -0.7187 0.200 Uiso 1 1 calc R . .
H18B H 0.2336 0.6643 -0.6093 0.200 Uiso 1 1 calc R . .
H18C H 0.3129 0.5929 -0.5827 0.200 Uiso 1 1 calc R . .
O1' O 0.4695(3) 0.47181(13) -0.0468(2) 0.0610(7) Uani 1 1 d . . .
O2' O 0.7434(2) 0.48283(13) -0.5696(2) 0.0526(6) Uani 1 1 d . . .
O3' O 0.7665(2) 0.55641(12) -0.4113(2) 0.0518(6) Uani 1 1 d . . .
N1' N 0.5832(3) 0.48512(15) -0.4382(2) 0.0462(6) Uani 1 1 d . . .
H1N' H 0.557(5) 0.442(3) -0.477(5) 0.071(13) Uiso 1 1 d . . .
N2' N 0.6270(3) 0.55429(13) -0.0609(2) 0.0424(6) Uani 1 1 d . A .
C1' C 0.5623(3) 0.49730(15) -0.1020(3) 0.0406(6) Uani 1 1 d . . .
C2' C 0.6007(3) 0.46597(16) -0.2189(3) 0.0410(7) Uani 1 1 d . . .
H2' H 0.695(6) 0.486(3) -0.231(5) 0.082(14) Uiso 1 1 d . . .
C3' C 0.5253(3) 0.50351(16) -0.3271(3) 0.0390(6) Uani 1 1 d . . .
H3' H 0.541(4) 0.548(2) -0.316(3) 0.040(9) Uiso 1 1 d . . .
C4' C 0.7039(3) 0.51134(15) -0.4671(3) 0.0409(7) Uani 1 1 d . . .
C5' C 0.8785(3) 0.49829(17) -0.6118(3) 0.0439(7) Uani 1 1 d . . .
C6' C 0.9924(5) 0.4797(3) -0.5188(4) 0.0760(12) Uani 1 1 d . . .
H6'A H 0.9852 0.4308 -0.4983 0.091 Uiso 1 1 calc R . .
H6'B H 0.9838 0.5076 -0.4464 0.091 Uiso 1 1 calc R . .
H6'C H 1.0829 0.4885 -0.5506 0.091 Uiso 1 1 calc R . .
C7' C 0.8842(5) 0.5733(2) -0.6471(4) 0.0624(10) Uani 1 1 d . . .
H7F H 0.875(5) 0.609(3) -0.582(5) 0.078(13) Uiso 1 1 d . . .
H21E H 0.992(6) 0.587(3) -0.702(5) 0.089(16) Uiso 1 1 d . . .
H7D H 0.807(6) 0.584(3) -0.684(5) 0.069(14) Uiso 1 1 d . . .
C8' C 0.8828(4) 0.4539(2) -0.7226(4) 0.0607(9) Uani 1 1 d . . .
H8'A H 0.8796 0.4053 -0.6995 0.073 Uiso 1 1 calc R . .
H8'B H 0.9690 0.4631 -0.7614 0.073 Uiso 1 1 calc R . .
H8'C H 0.8025 0.4646 -0.7788 0.073 Uiso 1 1 calc R . .
C9' C 0.5740(4) 0.38881(17) -0.2199(4) 0.0564(9) Uani 1 1 d . . .
H9'A H 0.6247 0.3677 -0.1497 0.068 Uiso 1 1 calc R . .
H9'B H 0.6061 0.3688 -0.2937 0.068 Uiso 1 1 calc R . .
H9'C H 0.4740 0.3802 -0.2168 0.068 Uiso 1 1 calc R . .
C10' C 0.3701(3) 0.4899(2) -0.3387(3) 0.0562(8) Uani 1 1 d . . .
H10D H 0.3274 0.5151 -0.4082 0.067 Uiso 1 1 calc R . .
H10E H 0.3289 0.5053 -0.2654 0.067 Uiso 1 1 calc R . .
H10F H 0.3534 0.4405 -0.3500 0.067 Uiso 1 1 calc R . .
C11' C 0.7421(4) 0.5890(2) -0.1142(4) 0.0560(9) Uani 1 1 d . . .
H11D H 0.741(3) 0.5774(19) -0.184(4) 0.036(9) Uiso 1 1 d . . .
H11C H 0.734(5) 0.636(3) -0.096(5) 0.081(15) Uiso 1 1 d . . .
C12' C 0.8808(5) 0.5812(3) -0.0576(5) 0.0834(14) Uani 1 1 d . . .
H12C H 0.8788 0.5910 0.0295 0.100 Uiso 1 1 calc R . .
H12D H 0.9425 0.6157 -0.0919 0.100 Uiso 1 1 calc R . .
C13' C 0.9391(6) 0.5136(3) -0.0724(6) 0.0919(16) Uani 1 1 d . . .
H13C H 0.9362 0.5025 -0.1593 0.110 Uiso 1 1 calc R . .
H13D H 0.8812 0.4793 -0.0333 0.110 Uiso 1 1 calc R . .
C14' C 1.0961(6) 0.5080(3) -0.0158(7) 0.0999(18) Uani 1 1 d . . .
H14D H 1.1309 0.4613 -0.0277 0.120 Uiso 1 1 calc R . .
H14E H 1.0993 0.5182 0.0706 0.120 Uiso 1 1 calc R . .
H14F H 1.1543 0.5411 -0.0556 0.120 Uiso 1 1 calc R . .
C15' C 0.5858(6) 0.5853(2) 0.0505(4) 0.0697(12) Uani 1 1 d . . .
H15D H 0.592(5) 0.548(3) 0.118(5) 0.067(12) Uiso 1 1 d . . .
H15C H 0.660(5) 0.604(2) 0.092(4) 0.061(12) Uiso 1 1 d . . .
C16' C 0.498(2) 0.6546(7) 0.0180(13) 0.135(6) Uani 0.689(19) 1 d P A 1
H16C H 0.4825 0.6770 0.0956 0.162 Uiso 0.689(19) 1 calc PR A 1
H16D H 0.5611 0.6854 -0.0238 0.162 Uiso 0.689(19) 1 calc PR A 1
C16A C 0.4421(11) 0.6114(6) 0.0465(12) 0.049(5) Uani 0.311(19) 1 d P A 2
H16E H 0.3795 0.5709 0.0402 0.059 Uiso 0.311(19) 1 calc PR A 2
H16F H 0.4298 0.6331 0.1255 0.059 Uiso 0.311(19) 1 calc PR A 2
C17' C 0.3967(18) 0.6549(10) -0.0362(17) 0.223(8) Uani 1 1 d . . .
C18' C 0.2809(11) 0.6991(8) -0.0088(13) 0.178(5) Uani 1 1 d . A .
H18D H 0.2667 0.7345 -0.0711 0.214 Uiso 1 1 calc R . .
H18E H 0.3019 0.7211 0.0697 0.214 Uiso 1 1 calc R . .
H18F H 0.1961 0.6713 -0.0064 0.214 Uiso 1 1 calc R . .

loop_
_atom_site_aniso_label
_atom_site_aniso_U_11
_atom_site_aniso_U_22
_atom_site_aniso_U_33
_atom_site_aniso_U_23
_atom_site_aniso_U_13
_atom_site_aniso_U_12
O1 0.0869(17) 0.0519(13) 0.0353(13) 0.0014(10) -0.0111(12) 0.0267(12)
O2 0.0566(12) 0.0497(11) 0.0313(12) -0.0053(9) -0.0054(9) 0.0104(10)
O3 0.0653(13) 0.0504(12) 0.0354(12) -0.0052(10) -0.0012(10) 0.0158(11)
N1 0.0583(15) 0.0462(15) 0.0307(14) -0.0084(11) 0.0007(11) 0.0123(12)
N2 0.0628(15) 0.0435(13) 0.0253(13) 0.0027(10) 0.0013(11) 0.0114(12)
C1 0.0621(17) 0.0414(15) 0.0325(16) 0.0082(13) 0.0060(14) 0.0090(13)
C2 0.0537(17) 0.0371(14) 0.0350(17) 0.0022(12) 0.0010(13) 0.0057(12)
C3 0.0551(17) 0.0472(16) 0.0271(15) -0.0026(12) -0.0035(12) 0.0060(13)
C4 0.0498(15) 0.0400(14) 0.0278(15) -0.0013(11) 0.0011(12) 0.0018(12)
C5 0.0607(19) 0.0511(17) 0.0406(19) -0.0042(14) -0.0169(15) 0.0094(15)
C6 0.055(2) 0.088(3) 0.093(4) -0.002(3) -0.007(2) -0.003(2)
C7 0.103(3) 0.058(2) 0.043(2) 0.0051(17) -0.012(2) 0.007(2)
C8 0.107(3) 0.066(2) 0.048(2) -0.0098(19) -0.031(2) 0.016(2)
C9 0.084(3) 0.0391(17) 0.057(2) 0.0025(15) 0.0016(19) 0.0011(16)
C10 0.0442(17) 0.098(3) 0.048(2) 0.000(2) -0.0015(16) 0.0030(19)
C11 0.071(2) 0.048(2) 0.033(2) 0.0029(14) 0.0031(15) 0.0240(16)
C12 0.085(3) 0.139(5) 0.052(3) 0.017(3) 0.019(2) 0.049(3)
C13 0.092(4) 0.160(7) 0.111(5) 0.037(5) 0.033(3) 0.070(4)
C14 0.128(6) 0.135(7) 0.141(7) -0.003(5) -0.009(5) 0.034(5)
C15 0.074(2) 0.057(2) 0.0336(19) -0.0034(15) 0.0066(15) 0.0153(17)
C16 0.121(4) 0.096(4) 0.057(3) -0.020(2) 0.012(3) -0.034(3)
C17 0.145(6) 0.112(5) 0.099(5) -0.033(4) -0.003(4) -0.007(4)
C18 0.196(10) 0.177(9) 0.128(7) -0.029(7) 0.012(7) -0.070(8)
O1' 0.0865(18) 0.0568(14) 0.0419(14) -0.0020(11) 0.0190(12) -0.0263(13)
O2' 0.0584(13) 0.0591(13) 0.0423(13) -0.0168(11) 0.0183(10) -0.0223(11)
O3' 0.0617(13) 0.0513(12) 0.0439(13) -0.0138(10) 0.0136(10) -0.0192(10)
N1' 0.0565(14) 0.0517(15) 0.0312(14) -0.0099(11) 0.0094(11) -0.0187(12)
N2' 0.0536(14) 0.0450(13) 0.0289(14) -0.0018(10) 0.0046(10) -0.0051(11)
C1' 0.0533(16) 0.0389(14) 0.0296(15) 0.0048(12) 0.0022(12) -0.0030(12)
C2' 0.0451(15) 0.0410(15) 0.0367(17) -0.0017(12) 0.0002(12) -0.0033(12)
C3' 0.0460(15) 0.0403(16) 0.0308(15) -0.0027(12) 0.0027(12) -0.0053(12)
C4' 0.0505(15) 0.0392(15) 0.0335(16) -0.0070(12) 0.0071(13) -0.0098(12)
C5' 0.0453(15) 0.0535(17) 0.0334(16) 0.0016(13) 0.0057(12) -0.0033(13)
C6' 0.071(2) 0.107(4) 0.048(2) 0.001(2) -0.0025(18) 0.024(2)
C7' 0.079(3) 0.061(2) 0.047(2) 0.0069(19) 0.007(2) -0.008(2)
C8' 0.062(2) 0.072(2) 0.050(2) -0.0097(17) 0.0131(17) -0.0027(17)
C9' 0.074(2) 0.0416(17) 0.053(2) -0.0057(15) -0.0025(17) -0.0010(15)
C10' 0.0458(16) 0.079(2) 0.0440(19) 0.0023(17) 0.0036(14) 0.0021(16)
C11' 0.062(2) 0.063(2) 0.044(2) -0.0173(17) 0.0107(16) -0.0197(16)
C12' 0.063(2) 0.118(4) 0.068(3) -0.032(3) 0.002(2) -0.008(2)
C13' 0.086(3) 0.092(3) 0.095(4) -0.017(3) -0.015(3) -0.009(3)
C14' 0.089(3) 0.103(4) 0.107(5) -0.011(3) 0.002(3) 0.029(3)
C15' 0.095(3) 0.070(3) 0.047(2) -0.020(2) 0.023(2) -0.024(2)
C16' 0.198(14) 0.107(9) 0.115(9) -0.011(6) 0.102(10) 0.008(9)
C16A 0.045(6) 0.048(7) 0.058(8) -0.026(5) 0.031(5) -0.014(4)
C17' 0.189(12) 0.233(17) 0.239(16) -0.002(12) -0.025(11) 0.110(12)
C18' 0.125(6) 0.197(11) 0.214(12) 0.016(9) 0.018(7) 0.051(7)

loop_
_geom_bond_atom_site_label_1
_geom_bond_atom_site_label_2
_geom_bond_distance
_geom_bond_site_symmetry_2
_geom_bond_publ_flag
O1 C1 1.238(4) . ?
O2 C4 1.345(4) . ?
O2 C5 1.463(4) . ?
O3 C4 1.205(4) . ?
N1 C4 1.327(4) . ?
N1 C3 1.454(4) . ?
N2 C1 1.341(4) . ?
N2 C15 1.456(5) . ?
N2 C11 1.454(4) . ?
C1 C2 1.509(5) . ?
C2 C9 1.522(4) . ?
C2 C3 1.541(5) . ?
C3 C10 1.518(5) . ?
C5 C6 1.486(6) . ?
C5 C7 1.504(6) . ?
C5 C8 1.521(5) . ?
C11 C12 1.514(7) . ?
C12 C13 1.517(7) . ?
C13 C14 1.275(12) . ?
C15 C16 1.486(7) . ?
C16 C17 1.468(9) . ?
C17 C18 1.426(13) . ?
O1' C1' 1.226(4) . ?
O2' C4' 1.348(4) . ?
O2' C5' 1.447(4) . ?
O3' C4' 1.208(4) . ?
N1' C4' 1.330(4) . ?
N1' C3' 1.439(4) . ?
N2' C1' 1.334(4) . ?
N2' C11' 1.460(5) . ?
N2' C15' 1.460(5) . ?
C1' C2' 1.507(4) . ?
C2' C9' 1.521(5) . ?
C2' C3' 1.543(4) . ?
C3' C10' 1.514(4) . ?
C5' C6' 1.496(5) . ?
C5' C8' 1.507(5) . ?
C5' C7' 1.512(5) . ?
C11' C12' 1.442(6) . ?
C12' C13' 1.442(9) . ?
C13' C14' 1.597(8) . ?
C15' C16A 1.471(12) . ?
C15' C16' 1.613(16) . ?
C16' C17' 1.11(2) . ?
C16A C17' 1.30(2) . ?
C17' C18' 1.457(17) . ?
